data_4001543
loop_
_publ_author_name
'Ballabh, Amar'
'Trivedi, Darshak R.'
'Dastidar, Parthasarathi'

_publ_section_title
;
 New Series of Organogelators Derived from a Combinatorial Library of
 Primary Ammonium Monocarboxylate Salts
;
_journal_issue 16
_journal_name_full 'Chemistry of Materials'
_journal_page_first 3795
_journal_paper_doi 10.1021/cm0605015
_journal_volume 18
_journal_year 2006
_chemical_formula_sum 'C13 H15 N O2'
_chemical_formula_weight 217.26
_chemical_name_systematic
; 
 ? 
;
_space_group_IT_number 19
_symmetry_cell_setting orthorhombic
_symmetry_space_group_name_Hall 'P 2ac 2ab'
_symmetry_space_group_name_H-M 'P 21 21 21'
_atom_sites_solution_hydrogens geom
_atom_sites_solution_primary direct
_atom_sites_solution_secondary difmap
_audit_creation_method SHELXL-97
_cell_angle_alpha 90.00
_cell_angle_beta 90.00
_cell_angle_gamma 90.00
_cell_formula_units_Z 4
_cell_length_a 6.2089(7)
_cell_length_b 8.9509(11)
_cell_length_c 23.295(3)
_cell_measurement_temperature 293(2)
_cell_volume 1294.6(3)
_computing_cell_refinement 'BRUKER AXS SMART 3'
_computing_data_collection 'BRUKER AXS SMART 3'
_computing_data_reduction 'BRUKER AXS SMART 3'
_computing_molecular_graphics 'PLATON, MERCURY 1.2'
_computing_structure_refinement 'SHELXL-97 (Sheldrick, 1997)'
_computing_structure_solution 'SHELXS-97 (Sheldrick, 1997)'
_diffrn_ambient_temperature 293(2)
_diffrn_measured_fraction_theta_full 0.950
_diffrn_measured_fraction_theta_max 0.950
_diffrn_measurement_device_type 'BRUKER SMART CCD AREA DETECTOR'
_diffrn_measurement_method PHI-OMEGA
_diffrn_radiation_monochromator graphite
_diffrn_radiation_source 'fine-focus sealed tube'
_diffrn_radiation_type MoK\a
_diffrn_radiation_wavelength 0.71073
_diffrn_reflns_av_R_equivalents 0.0262
_diffrn_reflns_av_sigmaI/netI 0.0281
_diffrn_reflns_limit_h_max 8
_diffrn_reflns_limit_h_min -8
_diffrn_reflns_limit_k_max 11
_diffrn_reflns_limit_k_min -9
_diffrn_reflns_limit_l_max 28
_diffrn_reflns_limit_l_min -30
_diffrn_reflns_number 7779
_diffrn_reflns_theta_full 28.33
_diffrn_reflns_theta_max 28.33
_diffrn_reflns_theta_min 1.75
_diffrn_standards_decay_% '<10 %'
_exptl_absorpt_coefficient_mu 0.075
_exptl_absorpt_correction_type SADABS
_exptl_crystal_colour COLORLESS
_exptl_crystal_density_diffrn 1.115
_exptl_crystal_density_method 'not measured'
_exptl_crystal_description NEEDLE
_exptl_crystal_F_000 464
_exptl_crystal_size_max 0.86mm
_exptl_crystal_size_mid 0.30mm
_exptl_crystal_size_min 0.20mm
_refine_diff_density_max 0.416
_refine_diff_density_min -0.195
_refine_diff_density_rms 0.062
_refine_ls_abs_structure_details 'Flack H D (1983), Acta Cryst. A39, 876-881'
_refine_ls_abs_structure_Flack 1.9(13)
_refine_ls_extinction_method none
_refine_ls_goodness_of_fit_ref 1.095
_refine_ls_hydrogen_treatment mixed
_refine_ls_matrix_type full
_refine_ls_number_parameters 166
_refine_ls_number_reflns 2982
_refine_ls_number_restraints 0
_refine_ls_restrained_S_all 1.095
_refine_ls_R_factor_all 0.0496
_refine_ls_R_factor_gt 0.0480
_refine_ls_shift/su_max 0.000
_refine_ls_shift/su_mean 0.000
_refine_ls_structure_factor_coef Fsqd
_refine_ls_weighting_details 'calc w=1/[\s^2^(Fo^2^)+(0.0927P)^2^+0.2427P] where P=(Fo^2^+2Fc^2^)/3'
_refine_ls_weighting_scheme calc
_refine_ls_wR_factor_gt 0.1393
_refine_ls_wR_factor_ref 0.1412
_reflns_number_gt 2862
_reflns_number_total 2982
_reflns_threshold_expression >2sigma(I)
_cod_data_source_file cm0605015si20060301_072918.cif
_cod_data_source_block ab0599m
_cod_depositor_comments
;
The following automatic conversions were performed:

'_symmetry_cell_setting' value 'ORTHORHOMBIC' changed to
'orthorhombic' according to
/home/saulius/struct/CIF-dictionaries/cif_core.dic dictionary named
'cif_core.dic' version 2.4.1 from 2010-06-29.

Automatic conversion script
Id: cif_fix_values 1715 2011-07-08 13:25:40Z adriana 
;
_cod_original_sg_symbol_H-M 'P 2(1)2(1)2(1)'
_cod_database_code 4001543

loop_
_symmetry_equiv_pos_as_xyz
'x, y, z'
'-x+1/2, -y, z+1/2'
'-x, y+1/2, -z+1/2'
'x+1/2, -y+1/2, -z'

loop_
_atom_site_label
_atom_site_type_symbol
_atom_site_fract_x
_atom_site_fract_y
_atom_site_fract_z
_atom_site_U_iso_or_equiv
_atom_site_adp_type
_atom_site_occupancy
_atom_site_symmetry_multiplicity
_atom_site_calc_flag
_atom_site_refinement_flags
O1 O -0.05864(18) -0.09858(14) 0.04218(5) 0.0240(3) Uani 1 1 d .
O2 O -0.37117(19) -0.08084(16) 0.08915(5) 0.0311(3) Uani 1 1 d .
N1 N 0.3076(2) 0.72886(16) 0.05865(6) 0.0211(3) Uani 1 1 d .
H1NC H 0.3368 0.6767 0.0271 0.032 Uiso 1 1 calc R
H1NB H 0.4190 0.7874 0.0671 0.032 Uiso 1 1 calc R
H1NA H 0.1913 0.7848 0.0528 0.032 Uiso 1 1 calc R
C1 C -0.1743(3) -0.05769(17) 0.08413(7) 0.0203(3) Uani 1 1 d .
C2 C -0.0690(3) 0.02514(18) 0.13245(6) 0.0218(3) Uani 1 1 d .
H2 H -0.1513 0.0452 0.1649 0.026 Uiso 1 1 calc R
C3 C 0.1342(3) 0.07179(17) 0.13201(6) 0.0198(3) Uani 1 1 d .
H3 H 0.2162 0.0495 0.0997 0.024 Uiso 1 1 calc R
C4 C 0.2403(3) 0.15588(17) 0.17839(7) 0.0214(3) Uani 1 1 d .
C5 C 0.1546(3) 0.1651(2) 0.23381(7) 0.0290(4) Uani 1 1 d .
H5 H 0.0273 0.1154 0.2426 0.035 Uiso 1 1 calc R
C6 C 0.2594(4) 0.2484(2) 0.27582(8) 0.0359(4) Uani 1 1 d .
H6 H 0.2018 0.2537 0.3126 0.043 Uiso 1 1 calc R
C7 C 0.4493(3) 0.3237(2) 0.26330(8) 0.0348(4) Uani 1 1 d .
H7 H 0.5168 0.3808 0.2914 0.042 Uiso 1 1 calc R
C8 C 0.5375(3) 0.3135(2) 0.20900(8) 0.0331(4) Uani 1 1 d .
H8 H 0.6653 0.3630 0.2005 0.040 Uiso 1 1 calc R
C9 C 0.4341(3) 0.2286(2) 0.16690(7) 0.0269(4) Uani 1 1 d .
H9 H 0.4956 0.2205 0.1306 0.032 Uiso 1 1 calc R
C10 C 0.2671(3) 0.6244(2) 0.10722(7) 0.0310(4) Uani 1 1 d .
C13 C -0.1763(4) 0.3675(3) 0.04179(12) 0.0440(5) Uani 1 1 d .
C11 C 0.0558(4) 0.5413(3) 0.10131(11) 0.0363(5) Uiso 0.80 1 d P
C11' C 0.1409(12) 0.4806(8) 0.0841(3) 0.0140(12) Uiso 0.20 1 d P
C12 C 0.0511(4) 0.4354(3) 0.05141(10) 0.0323(5) Uiso 0.77 1 d P
C12' C -0.0870(11) 0.5176(8) 0.0640(3) 0.0196(12) Uiso 0.23 1 d P
H10A H 0.399(5) 0.569(3) 0.1100(11) 0.046(7) Uiso 1 1 d .
H10B H 0.228(6) 0.693(4) 0.1404(15) 0.078(10) Uiso 1 1 d .
H13A H -0.211(5) 0.312(3) 0.0752(13) 0.054(8) Uiso 1 1 d .
H13B H -0.311(6) 0.439(4) 0.0276(15) 0.070(9) Uiso 1 1 d .
H13C H -0.153(8) 0.314(6) 0.013(2) 0.136(19) Uiso 1 1 d .

loop_
_atom_site_aniso_label
_atom_site_aniso_U_11
_atom_site_aniso_U_22
_atom_site_aniso_U_33
_atom_site_aniso_U_23
_atom_site_aniso_U_13
_atom_site_aniso_U_12
O1 0.0196(5) 0.0295(6) 0.0229(5) -0.0071(5) -0.0022(4) 0.0022(5)
O2 0.0191(6) 0.0399(7) 0.0343(7) -0.0091(6) -0.0003(5) -0.0056(5)
N1 0.0159(6) 0.0258(6) 0.0215(6) -0.0050(5) -0.0002(5) -0.0004(5)
C1 0.0184(7) 0.0193(7) 0.0232(7) -0.0024(6) -0.0027(6) 0.0002(6)
C2 0.0195(7) 0.0252(7) 0.0206(7) -0.0042(6) 0.0015(6) 0.0011(6)
C3 0.0202(7) 0.0191(7) 0.0201(7) -0.0022(5) -0.0017(5) 0.0006(6)
C4 0.0225(8) 0.0192(7) 0.0224(7) -0.0010(6) -0.0039(6) 0.0004(6)
C5 0.0321(9) 0.0293(8) 0.0255(8) -0.0023(7) 0.0002(7) -0.0063(7)
C6 0.0455(11) 0.0392(10) 0.0232(8) -0.0052(7) -0.0024(7) -0.0065(9)
C7 0.0414(11) 0.0310(9) 0.0319(9) -0.0080(7) -0.0130(8) -0.0077(8)
C8 0.0255(9) 0.0334(9) 0.0404(10) -0.0044(8) -0.0068(8) -0.0088(7)
C9 0.0226(8) 0.0295(8) 0.0285(8) -0.0043(6) -0.0003(7) -0.0027(7)
C10 0.0352(10) 0.0352(9) 0.0225(7) 0.0006(7) -0.0030(7) -0.0011(8)
C13 0.0399(12) 0.0392(11) 0.0529(13) 0.0055(10) 0.0021(10) -0.0151(9)

loop_
_atom_type_symbol
_atom_type_description
_atom_type_scat_dispersion_real
_atom_type_scat_dispersion_imag
_atom_type_scat_source
C C 0.0033 0.0016 'International Tables Vol C Tables 4.2.6.8 and 6.1.1.4'
H H 0.0000 0.0000 'International Tables Vol C Tables 4.2.6.8 and 6.1.1.4'
N N 0.0061 0.0033 'International Tables Vol C Tables 4.2.6.8 and 6.1.1.4'
O O 0.0106 0.0060 'International Tables Vol C Tables 4.2.6.8 and 6.1.1.4'

loop_
_geom_angle_atom_site_label_1
_geom_angle_atom_site_label_2
_geom_angle_atom_site_label_3
_geom_angle
C10 N1 H1NC 109.5
C10 N1 H1NB 109.5
H1NC N1 H1NB 109.5
C10 N1 H1NA 109.5
H1NC N1 H1NA 109.5
H1NB N1 H1NA 109.5
O2 C1 O1 125.50(15)
O2 C1 C2 116.13(14)
O1 C1 C2 118.37(14)
C3 C2 C1 124.33(14)
C3 C2 H2 117.8
C1 C2 H2 117.8
C2 C3 C4 125.43(14)
C2 C3 H3 117.3
C4 C3 H3 117.3
C9 C4 C5 118.54(15)
C9 C4 C3 118.95(14)
C5 C4 C3 122.50(15)
C6 C5 C4 120.19(17)
C6 C5 H5 119.9
C4 C5 H5 119.9
C7 C6 C5 120.62(17)
C7 C6 H6 119.7
C5 C6 H6 119.7
C8 C7 C6 119.76(17)
C8 C7 H7 120.1
C6 C7 H7 120.1
C7 C8 C9 119.80(17)
C7 C8 H8 120.1
C9 C8 H8 120.1
C4 C9 C8 121.05(16)
C4 C9 H9 119.5
C8 C9 H9 119.5
N1 C10 C11 112.68(16)
N1 C10 C11' 109.4(3)
C11 C10 C11' 31.8(3)
N1 C10 H10A 103.3(16)
C11 C10 H10A 119.6(16)
C11' C10 H10A 91.5(17)
N1 C10 H10B 104(2)
C11 C10 H10B 99(2)
C11' C10 H10B 129(2)
H10A C10 H10B 118(3)
C12' C13 C12 44.3(3)
C12' C13 H13A 105.2(17)
C12 C13 H13A 107.0(18)
C12' C13 H13B 82.4(18)
C12 C13 H13B 120.3(18)
H13A C13 H13B 112(3)
C12' C13 H13C 135(4)
C12 C13 H13C 101(3)
H13A C13 H13C 114(4)
H13B C13 H13C 103(4)
C11' C11 C12' 90.2(6)
C11' C11 C12 41.3(5)
C12' C11 C12 49.1(3)
C11' C11 C10 79.6(5)
C12' C11 C10 139.0(4)
C12 C11 C10 113.4(2)
C11 C11' C12 105.2(7)
C11 C11' C12' 55.6(5)
C12 C11' C12' 49.8(4)
C11 C11' C10 68.6(5)
C12 C11' C10 146.4(6)
C12' C11' C10 112.5(5)
C11' C12 C12' 88.0(5)
C11' C12 C11 33.5(4)
C12' C12 C11 54.6(4)
C11' C12 C13 139.0(4)
C12' C12 C13 67.4(4)
C11 C12 C13 112.1(2)
C12 C12' C11 76.2(4)
C12 C12' C11' 42.2(4)
C11 C12' C11' 34.2(3)
C12 C12' C13 68.3(4)
C11 C12' C13 129.1(5)
C11' C12' C13 104.3(5)

loop_
_geom_bond_atom_site_label_1
_geom_bond_atom_site_label_2
_geom_bond_distance
O1 C1 1.267(2)
O2 C1 1.245(2)
N1 C10 1.489(2)
N1 H1NC 0.8900
N1 H1NB 0.8900
N1 H1NA 0.8900
C1 C2 1.498(2)
C2 C3 1.329(2)
C2 H2 0.9300
C3 C4 1.472(2)
C3 H3 0.9300
C4 C9 1.394(2)
C4 C5 1.399(2)
C5 C6 1.392(2)
C5 H5 0.9300
C6 C7 1.389(3)
C6 H6 0.9300
C7 C8 1.381(3)
C7 H7 0.9300
C8 C9 1.397(2)
C8 H8 0.9300
C9 H9 0.9300
C10 C11 1.515(3)
C10 C11' 1.601(7)
C10 H10A 0.96(3)
C10 H10B 1.02(4)
C13 C12' 1.543(7)
C13 C12 1.553(3)
C13 H13A 0.95(3)
C13 H13B 1.11(4)
C13 H13C 0.85(5)
C11 C11' 0.858(7)
C11 C12' 1.260(7)
C11 C12 1.500(3)
C11' C12 1.026(7)
C11' C12' 1.527(10)
C12 C12' 1.168(7)

loop_
_geom_hbond_atom_site_label_D
_geom_hbond_atom_site_label_H
_geom_hbond_atom_site_label_A
_geom_hbond_distance_DH
_geom_hbond_distance_HA
_geom_hbond_distance_DA
_geom_hbond_angle_DHA
_geom_hbond_site_symmetry_A
N1 H1NC O1 0.89 1.87 2.7506(17) 167.9 4
N1 H1NB O2 0.89 1.83 2.7172(19) 174.0 1_665
N1 H1NA O1 0.89 1.89 2.7758(18) 178.4 1_565
